data_4035898
loop_
_publ_author_name
'Ando, Shin'
'Miyata, Ryota'
'Matsunaga, Hirofumi'
'Ishizuka, Tadao'

_publ_section_title
;
 Influences of Phenyl Rings on NHC Ligands with Bicyclic Architectures.
;
_journal_issue 1
_journal_name_full 'The Journal of organic chemistry'
_journal_page_first 128
_journal_page_last 139
_journal_paper_doi 10.1021/acs.joc.8b02480
_journal_volume 84
_journal_year 2019
_chemical_formula_moiety 'C14 H17 Cl N2'
_chemical_formula_sum 'C14 H17 Cl N2'
_chemical_formula_weight 248.75
_space_group_crystal_system orthorhombic
_space_group_IT_number 62
_space_group_name_Hall '-P 2ac 2n'
_space_group_name_H-M_alt 'P n m a'
_atom_sites_solution_hydrogens geom
_atom_sites_solution_primary direct
_atom_sites_solution_secondary difmap
_cell_angle_alpha 90.0000
_cell_angle_beta 90.0000
_cell_angle_gamma 90.0000
_cell_formula_units_Z 4
_cell_length_a 13.5965(5)
_cell_length_b 10.4773(4)
_cell_length_c 8.6767(4)
_cell_measurement_reflns_used 15120
_cell_measurement_temperature 93
_cell_measurement_theta_max 27.47
_cell_measurement_theta_min 3.00
_cell_volume 1236.04(9)
_computing_cell_refinement 'RAPID AUTO'
_computing_data_collection 'RAPID AUTO (Rigaku, ????)'
_computing_data_reduction 'RAPID AUTO'
_computing_molecular_graphics 'CrystalStructure 4.2.2'
_computing_publication_material 'CrystalStructure 4.2.2 (Rigaku, 2016)'
_computing_structure_refinement 'SHELXL Version 2014/7 (Sheldrick, 2008)'
_computing_structure_solution 'SHELXT Version 2014/5 (Sheldrick, 2014)'
_diffrn_ambient_temperature 93
_diffrn_detector_area_resol_mean 10.000
_diffrn_measured_fraction_theta_full 0.999
_diffrn_measured_fraction_theta_max 0.999
_diffrn_measurement_device_type 'Rigaku R-AXIS RAPID'
_diffrn_measurement_method \w
_diffrn_radiation_type 'Mo K\a'
_diffrn_radiation_wavelength 0.71075
_diffrn_reflns_av_R_equivalents 0.0418
_diffrn_reflns_Laue_measured_fraction_full 0.999
_diffrn_reflns_Laue_measured_fraction_max 0.999
_diffrn_reflns_limit_h_max 17
_diffrn_reflns_limit_h_min -17
_diffrn_reflns_limit_k_max 13
_diffrn_reflns_limit_k_min -13
_diffrn_reflns_limit_l_max 11
_diffrn_reflns_limit_l_min -11
_diffrn_reflns_number 18918
_diffrn_reflns_point_group_measured_fraction_full 0.999
_diffrn_reflns_point_group_measured_fraction_max 0.999
_diffrn_reflns_theta_full 25.242
_diffrn_reflns_theta_max 27.472
_diffrn_reflns_theta_min 2.996
_diffrn_standards_number 0
_exptl_absorpt_coefficient_mu 0.287
_exptl_absorpt_correction_T_max 0.956
_exptl_absorpt_correction_T_min 0.956
_exptl_absorpt_correction_type none
_exptl_crystal_colour brown
_exptl_crystal_density_diffrn 1.337
_exptl_crystal_density_method 'not measured'
_exptl_crystal_description prism
_exptl_crystal_F_000 528.00
_exptl_crystal_size_max 0.524
_exptl_crystal_size_mid 0.321
_exptl_crystal_size_min 0.155
_refine_diff_density_max 0.44
_refine_diff_density_min -0.17
_refine_ls_extinction_method none
_refine_ls_goodness_of_fit_ref 1.127
_refine_ls_hydrogen_treatment constr
_refine_ls_number_parameters 83
_refine_ls_number_reflns 1493
_refine_ls_number_restraints 0
_refine_ls_R_factor_all 0.0380
_refine_ls_R_factor_gt 0.0347
_refine_ls_shift/su_max 0.000
_refine_ls_structure_factor_coef Fsqd
_refine_ls_weighting_details 'w = 1/[\s^2^(Fo^2^)+(0.0362P)^2^+0.8079P] where P=(Fo^2^+2Fc^2^)/3'
_refine_ls_weighting_scheme calc
_refine_ls_wR_factor_gt 0.0850
_refine_ls_wR_factor_ref 0.0882
_reflns_Friedel_coverage 0.000
_reflns_number_gt 1374
_reflns_number_total 1493
_reflns_threshold_expression F^2^>2.0\s(F^2^)
_cod_data_source_file jo8b02480_si_002.cif
_cod_data_source_block RM005-2
_cod_original_cell_volume 1236.02(9)
_cod_database_code 4035898

loop_
_space_group_symop_id
_space_group_symop_operation_xyz
1 +X,+Y,+Z
2 1/2+X,1/2-Y,1/2-Z
3 -X,1/2+Y,-Z
4 1/2-X,-Y,1/2+Z
5 -X,-Y,-Z
6 -1/2-X,-1/2+Y,-1/2+Z
7 +X,-1/2-Y,+Z
8 -1/2+X,+Y,-1/2-Z

loop_
_atom_site_label
_atom_site_type_symbol
_atom_site_fract_x
_atom_site_fract_y
_atom_site_fract_z
_atom_site_U_iso_or_equiv
_atom_site_adp_type
_atom_site_occupancy
_atom_site_site_symmetry_order
_atom_site_calc_flag
_atom_site_refinement_flags_posn
_atom_site_refinement_flags_adp
_atom_site_refinement_flags_occupancy
Cl1 Cl 0.60928(3) 0.7500 0.70836(5) 0.02013(15) Uani 1 2 d S T P
N1 N 0.54695(8) 0.64504(10) 0.24964(12) 0.0162(2) Uani 1 1 d . . .
C1 C 0.56672(13) 0.7500 0.3262(2) 0.0169(4) Uani 1 2 d S T P
H1 H 0.5929 0.7500 0.4277 0.020 Uiso 1 2 calc R U P
C2 C 0.56470(10) 0.51605(13) 0.30469(15) 0.0212(3) Uani 1 1 d . . .
H2A H 0.5046 0.4652 0.2931 0.025 Uiso 1 1 calc R U .
H2B H 0.5836 0.5188 0.4136 0.025 Uiso 1 1 calc R U .
H2C H 0.6178 0.4772 0.2444 0.025 Uiso 1 1 calc R U .
C3 C 0.50411(9) 0.67538(11) 0.09863(14) 0.0147(3) Uani 1 1 d . . .
H3 H 0.5449 0.6403 0.0125 0.018 Uiso 1 1 calc R U .
C4 C 0.39305(9) 0.64112(12) 0.07842(14) 0.0155(3) Uani 1 1 d . . .
H4 H 0.3787 0.5524 0.0425 0.019 Uiso 1 1 calc R U .
C5 C 0.34069(9) 0.68290(12) 0.22361(14) 0.0150(3) Uani 1 1 d . . .
C6 C 0.30364(9) 0.61475(13) 0.34734(15) 0.0176(3) Uani 1 1 d . . .
H6 H 0.3050 0.5241 0.3482 0.021 Uiso 1 1 calc R U .
C7 C 0.26426(9) 0.68331(13) 0.47088(15) 0.0190(3) Uani 1 1 d . . .
H7 H 0.2371 0.6386 0.5561 0.023 Uiso 1 1 calc R U .
C8 C 0.36401(14) 0.7500 -0.0341(2) 0.0178(4) Uani 1 2 d S T P
H8A H 0.2930 0.7500 -0.0595 0.021 Uiso 1 2 calc R U P
H8B H 0.4038 0.7500 -0.1297 0.021 Uiso 1 2 calc R U P

loop_
_atom_site_aniso_label
_atom_site_aniso_U_11
_atom_site_aniso_U_22
_atom_site_aniso_U_33
_atom_site_aniso_U_23
_atom_site_aniso_U_13
_atom_site_aniso_U_12
Cl1 0.0189(2) 0.0280(3) 0.0135(2) 0.000 -0.00075(15) 0.000
N1 0.0152(5) 0.0199(5) 0.0135(5) 0.0018(4) -0.0010(4) 0.0019(4)
C1 0.0120(8) 0.0250(9) 0.0137(8) 0.000 0.0005(6) 0.000
C2 0.0236(6) 0.0210(6) 0.0190(6) 0.0048(5) -0.0008(5) 0.0032(5)
C3 0.0150(5) 0.0173(6) 0.0119(5) 0.0002(4) 0.0005(4) 0.0013(5)
C4 0.0154(5) 0.0163(6) 0.0146(6) -0.0010(5) -0.0019(4) -0.0006(5)
C5 0.0113(5) 0.0174(6) 0.0163(6) -0.0005(5) -0.0015(4) -0.0003(5)
C6 0.0140(6) 0.0187(6) 0.0199(6) 0.0021(5) -0.0016(5) -0.0020(5)
C7 0.0139(6) 0.0261(7) 0.0171(6) 0.0031(5) 0.0009(5) -0.0018(5)
C8 0.0179(8) 0.0208(9) 0.0146(8) 0.000 -0.0024(7) 0.000

loop_
_atom_type_symbol
_atom_type_description
_atom_type_scat_dispersion_real
_atom_type_scat_dispersion_imag
_atom_type_scat_source
C C 0.0033 0.0016
;
International Tables for Crystallography
(Vol. C, Tables 4.2.6.8 and 6.1.1.4)
;
H H 0.0000 0.0000
;
International Tables for Crystallography
(Vol. C, Table 6.1.1.4)
;
Cl Cl 0.1484 0.1585
;
International Tables for Crystallography
(Vol. C, Tables 4.2.6.8 and 6.1.1.4)
;
N N 0.0061 0.0033
;
International Tables for Crystallography
(Vol. C, Tables 4.2.6.8 and 6.1.1.4)
;

loop_
_geom_angle_atom_site_label_1
_geom_angle_atom_site_label_2
_geom_angle_atom_site_label_3
_geom_angle
_geom_angle_site_symmetry_1
_geom_angle_site_symmetry_3
C1 N1 C2 125.37(11) . .
C1 N1 C3 110.56(11) . .
C2 N1 C3 124.07(10) . .
N1 C1 N1 113.84(16) 7_575 .
N1 C1 H1 123.1 7_575 .
N1 C1 H1 123.1 . .
N1 C2 H2A 109.5 . .
N1 C2 H2B 109.5 . .
H2A C2 H2B 109.5 . .
N1 C2 H2C 109.5 . .
H2A C2 H2C 109.5 . .
H2B C2 H2C 109.5 . .
N1 C3 C4 115.71(10) . .
N1 C3 C3 102.50(6) . 7_575
C4 C3 C3 103.29(6) . 7_575
N1 C3 H3 111.6 . .
C4 C3 H3 111.6 . .
C3 C3 H3 111.6 7_575 .
C5 C4 C8 101.04(10) . .
C5 C4 C3 107.17(10) . .
C8 C4 C3 98.49(11) . .
C5 C4 H4 115.9 . .
C8 C4 H4 115.9 . .
C3 C4 H4 115.9 . .
C6 C5 C5 121.05(8) . 7_575
C6 C5 C4 131.93(12) . .
C5 C5 C4 106.83(7) 7_575 .
C5 C6 C7 117.99(12) . .
C5 C6 H6 121.0 . .
C7 C6 H6 121.0 . .
C6 C7 C7 120.94(8) . 7_575
C6 C7 H7 119.5 . .
C7 C7 H7 119.5 7_575 .
C4 C8 C4 94.56(13) . 7_575
C4 C8 H8A 112.8 . .
C4 C8 H8A 112.8 7_575 .
C4 C8 H8B 112.8 . .
C4 C8 H8B 112.8 7_575 .
H8A C8 H8B 110.3 . .

loop_
_geom_bond_atom_site_label_1
_geom_bond_atom_site_label_2
_geom_bond_distance
_geom_bond_site_symmetry_2
N1 C1 1.3125(14) .
N1 C2 1.4536(16) .
N1 C3 1.4688(15) .
C1 N1 1.3124(14) 7_575
C1 H1 0.9500 .
C2 H2A 0.9800 .
C2 H2B 0.9800 .
C2 H2C 0.9800 .
C3 C4 1.5620(17) .
C3 C3 1.564(2) 7_575
C3 H3 1.0000 .
C4 C5 1.5118(17) .
C4 C8 1.5528(17) .
C4 H4 1.0000 .
C5 C6 1.3843(18) .
C5 C5 1.406(2) 7_575
C6 C7 1.3970(18) .
C6 H6 0.9500 .
C7 C7 1.398(3) 7_575
C7 H7 0.9500 .
C8 C4 1.5528(17) 7_575
C8 H8A 0.9900 .
C8 H8B 0.9900 .

loop_
_geom_torsion_atom_site_label_1
_geom_torsion_atom_site_label_2
_geom_torsion_atom_site_label_3
_geom_torsion_atom_site_label_4
_geom_torsion
_geom_torsion_site_symmetry_1
_geom_torsion_site_symmetry_4
C2 N1 C1 N1 177.85(9) . 7_575
C3 N1 C1 N1 -2.0(2) . 7_575
C1 N1 C3 C4 -110.47(13) . .
C2 N1 C3 C4 69.67(15) . .
C1 N1 C3 C3 1.12(11) . 7_575
C2 N1 C3 C3 -178.74(10) . 7_575
N1 C3 C4 C5 43.74(14) . .
C3 C3 C4 C5 -67.39(9) 7_575 .
N1 C3 C4 C8 148.14(11) . .
C3 C3 C4 C8 37.02(8) 7_575 .
C8 C4 C5 C6 152.26(14) . .
C3 C4 C5 C6 -105.17(15) . .
C8 C4 C5 C5 -32.74(9) . 7_575
C3 C4 C5 C5 69.83(9) . 7_575
C5 C5 C6 C7 1.36(14) 7_575 .
C4 C5 C6 C7 175.77(12) . .
C5 C6 C7 C7 -1.36(13) . 7_575
C5 C4 C8 C4 49.74(13) . 7_575
C3 C4 C8 C4 -59.73(13) . 7_575
